data_2011204
loop_
_publ_author_name
'Hempel, Andrew'
'Camerman, Norman'
'Mastropaolo, Donald'
'Camerman, Arthur'

_publ_section_title
;
 Ranitidine hydrochloride, a polymorphic crystal form
;
_journal_issue 8
_journal_name_full 'Acta Crystallographica Section C'
_journal_page_first 1048
_journal_page_last 1049
_journal_paper_doi 10.1107/S010827010000785X
_journal_volume 56
_journal_year 2000
_chemical_formula_moiety 'C13 H23 N4 O3 S + , Cl -'
_chemical_formula_sum 'C13 H23 Cl N4 O3 S'
_chemical_formula_weight 350.86
_chemical_name_common Ranitidine
_chemical_name_systematic
;
N-(2-{[5-(Dimethylaminomethyl)-2-furanyl]methylthio}ethyl)-N'
-methyl-2-nitro-1,1-ethanediamine hydrochloride
;
_space_group_IT_number 14
_symmetry_cell_setting monoclinic
_symmetry_space_group_name_Hall '-P 2yn'
_symmetry_space_group_name_H-M 'P 1 21/n 1'
_atom_type_scat_source 'International Tables Vol C Tables 4.2.6.8 and 6.1.1.4'
_audit_creation_method SHELXL-97
_cell_angle_alpha 90.00
_cell_angle_beta 93.985(3)
_cell_angle_gamma 90.00
_cell_formula_units_Z 4
_cell_length_a 12.1918(6)
_cell_length_b 6.5318(3)
_cell_length_c 22.0382(8)
_cell_measurement_reflns_used 'all reflections'
_cell_measurement_temperature 100(2)
_cell_volume 1750.76(13)
_computing_cell_refinement 'Denzo-SMN (Otwinowski & Minor, 1997)'
_computing_data_collection 'Nonius KappaCCD server software'
_computing_data_reduction Denzo-SMN
_computing_molecular_graphics 'ORTEP-3 for Windows (Farrugia, 1998)'
_computing_publication_material 'SHELXL97 '
_computing_structure_refinement 'SHELXL97 (Sheldrick, 1997)'
_computing_structure_solution 'SHELXS97 (Sheldrick, 1997)'
_diffrn_ambient_temperature 100(2)
_diffrn_measured_fraction_theta_full .994
_diffrn_measured_fraction_theta_max .994
_diffrn_measurement_device_type 'Nonius Kappa CCD'
_diffrn_measurement_method '\w rotation'
_diffrn_radiation_monochromator graphite
_diffrn_radiation_source rotating-anode
_diffrn_radiation_type MoK\a
_diffrn_radiation_wavelength .71073
_diffrn_reflns_av_R_equivalents .0000
_diffrn_reflns_av_sigmaI/netI .0738
_diffrn_reflns_limit_h_max 15
_diffrn_reflns_limit_h_min 0
_diffrn_reflns_limit_k_max 8
_diffrn_reflns_limit_k_min 0
_diffrn_reflns_limit_l_max 28
_diffrn_reflns_limit_l_min -28
_diffrn_reflns_number 3994
_diffrn_reflns_theta_full 27.48
_diffrn_reflns_theta_max 27.48
_diffrn_reflns_theta_min 3.14
_diffrn_standards_decay_% none
_diffrn_standards_number no
_exptl_absorpt_coefficient_mu .354
_exptl_absorpt_correction_type none
_exptl_crystal_colour colourless
_exptl_crystal_density_diffrn 1.331
_exptl_crystal_density_meas ?
_exptl_crystal_description prism
_exptl_crystal_F_000 744
_exptl_crystal_size_max .45
_exptl_crystal_size_mid .25
_exptl_crystal_size_min .23
_refine_diff_density_max .285
_refine_diff_density_min -.271
_refine_ls_extinction_method none
_refine_ls_goodness_of_fit_ref .802
_refine_ls_hydrogen_treatment mixed
_refine_ls_matrix_type full
_refine_ls_number_parameters 210
_refine_ls_number_reflns 3994
_refine_ls_number_restraints 0
_refine_ls_restrained_S_all .802
_refine_ls_R_factor_all .0785
_refine_ls_R_factor_gt .0416
_refine_ls_shift/su_max <0.001
_refine_ls_shift/su_mean .000
_refine_ls_structure_factor_coef Fsqd
_refine_ls_weighting_details 'calc w = 1/[\s^2^(Fo^2^)+(0.0488P)^2^] where P=(Fo^2^+2Fc^2^)/3'
_refine_ls_weighting_scheme calc
_refine_ls_wR_factor_ref .1304
_reflns_number_gt 2680
_reflns_number_total 3994
_reflns_threshold_expression I>2\s(I)
_cod_data_source_file fg1581.cif
_cod_data_source_block I
_cod_depositor_comments
;
The following automatic conversions were performed:
'_symmetry_cell_setting' value 'Monoclinic' changed to 'monoclinic'
according to '/home/saulius/struct/CIF-dictionaries/cif_core.dic'
dictionary named 'cif_core.dic' version 2.4.1 from 2010-06-29.

Automatic conversion script
Id: cif_fix_enum 1527 2010-12-29 10:47:43Z saulius 

The following automatic conversions were performed:

'_symmetry_cell_setting' value 'Monoclinic' changed to 'monoclinic'
according to /home/saulius/struct/CIF-dictionaries/cif_core.dic
dictionary named 'cif_core.dic' version 2.4.1 from 2010-06-29.

Automatic conversion script
Id: cif_fix_values 1715 2011-07-08 13:25:40Z adriana 

The following automatic conversions were performed:

'_exptl_crystal_density_meas' value 'not measured' was changed to '?'
- the value is perceived as not measured.

Automatic conversion script
Id: cif_fix_values 3008 2015-01-20 13:52:24Z robertas 
;
_cod_original_sg_symbol_H-M 'P 21/n'
_cod_database_code 2011204
_cod_database_fobs_code 2011204

loop_
_symmetry_equiv_pos_as_xyz
'x, y, z'
'1/2-x, 1/2+y, 1/2-z'
'-x, -y, -z'
'1/2+x, 1/2-y, 1/2+z'

loop_
_atom_site_label
_atom_site_fract_x
_atom_site_fract_y
_atom_site_fract_z
_atom_site_U_iso_or_equiv
_atom_site_adp_type
_atom_site_calc_flag
_atom_site_refinement_flags
_atom_site_occupancy
_atom_site_disorder_assembly
_atom_site_disorder_group
_atom_site_type_symbol
Cl1 .40889(4) .24606(8) -.03956(2) .02621(16) Uani d . 1 . . Cl
O1 .49639(13) -.0598(2) .20041(6) .0242(3) Uani d . 1 . . O
C2 .48856(19) -.0926(3) .26160(9) .0248(5) Uani d . 1 . . C
C3 .3902(2) -.0294(4) .27828(11) .0324(6) Uani d . 1 . . C
H3 .3651 -.0348 .3172 .0330(15) Uiso calc R 1 . . H
C4 .3312(2) .0481(4) .22433(11) .0316(5) Uani d . 1 . . C
H4 .2603 .1015 .2215 .0330(15) Uiso calc R 1 . . H
C5 .39872(19) .0284(3) .17855(10) .0248(5) Uani d . 1 . . C
C6 .38943(18) .0802(3) .11325(10) .0253(5) Uani d . 1 . . C
H6A .3122 .0867 .0994 .0330(15) Uiso calc R 1 . . H
H6B .4230 -.0280 .0908 .0330(15) Uiso calc R 1 . . H
N7 .44348(15) .2813(3) .09936(9) .0249(4) Uani d . 1 . . N
H7 .438(3) .281(5) .0564(15) .062(10) Uiso d . 1 . . H
C8 .56184(19) .2861(4) .12042(11) .0311(5) Uani d . 1 . . C
H8A .5960(6) .409(2) .1044(6) .0330(15) Uiso calc R 1 . . H
H8B .5983(6) .164(2) .1058(6) .0330(15) Uiso calc R 1 . . H
H8C .5692(2) .289(2) .1650(6) .0330(15) Uiso calc R 1 . . H
C9 .3838(2) .4605(4) .12235(11) .0310(5) Uani d . 1 . . C
H9A .3851(10) .4542(12) .1660(7) .0330(15) Uiso calc R 1 . . H
H9B .3089(12) .4586(13) .1055(6) .0330(15) Uiso calc R 1 . . H
H9C .4188(9) .5846(19) .1104(6) .0330(15) Uiso calc R 1 . . H
C10 .58691(19) -.1792(4) .29512(10) .0277(5) Uani d . 1 . . C
H10A .6065 -.3058 .2755 .0330(15) Uiso calc R 1 . . H
H10B .5686 -.2127 .3361 .0330(15) Uiso calc R 1 . . H
S11 .70691(5) -.00941(9) .29966(3) .02977(17) Uani d . 1 . . S
C12 .6502(2) .2250(3) .32782(10) .0261(5) Uani d . 1 . . C
H12A .7046 .3327 .3261 .0330(15) Uiso calc R 1 . . H
H12B .5869 .2639 .3012 .0330(15) Uiso calc R 1 . . H
C13 .61514(19) .2095(3) .39289(9) .0255(5) Uani d . 1 . . C
H13A .5670 .0924 .3962 .0330(15) Uiso calc R 1 . . H
H13B .6795 .1888 .4206 .0330(15) Uiso calc R 1 . . H
N14 .55837(15) .3938(3) .40989(8) .0238(4) Uani d . 1 . . N
H14 .4899 .4021 .3978 .0330(15) Uiso calc R 1 . . H
C15 .60016(18) .5520(3) .44215(9) .0218(5) Uani d . 1 . . C
N16 .70553(15) .5547(3) .46272(8) .0245(4) Uani d . 1 . . N
H16 .7461 .4522 .4543 .0330(15) Uiso calc R 1 . . H
C17 .75598(19) .7213(3) .49855(10) .0265(5) Uani d . 1 . . C
H17A .7435(10) .8480(19) .4773(4) .0330(15) Uiso calc R 1 . . H
H17B .8334(11) .6976(12) .5049(6) .0330(15) Uiso calc R 1 . . H
H17C .7242(10) .7281(14) .5370(6) .0330(15) Uiso calc R 1 . . H
C18 .53295(17) .7231(3) .45492(9) .0219(5) Uani d . 1 . . C
H18 .5637 .8259 .4799 .0330(15) Uiso calc R 1 . . H
N19 .42754(16) .7450(3) .43301(8) .0245(4) Uani d . 1 . . N
O20 .37837(13) .6112(3) .39817(7) .0304(4) Uani d . 1 . . O
O21 .37558(14) .9062(3) .44580(8) .0344(4) Uani d . 1 . . O

loop_
_atom_site_aniso_label
_atom_site_aniso_U_11
_atom_site_aniso_U_22
_atom_site_aniso_U_33
_atom_site_aniso_U_12
_atom_site_aniso_U_13
_atom_site_aniso_U_23
Cl1 .0270(3) .0248(3) .0266(3) -.0053(2) .0002(2) .0041(2)
O1 .0268(9) .0239(8) .0216(7) .0027(6) .0006(6) .0020(6)
C2 .0321(13) .0204(11) .0220(11) -.0016(10) .0017(9) .0028(9)
C3 .0306(14) .0376(14) .0301(12) -.0005(11) .0088(10) .0073(10)
C4 .0214(12) .0365(14) .0369(13) .0018(10) .0031(10) .0073(11)
C5 .0218(12) .0219(11) .0302(11) -.0012(9) -.0015(9) .0045(9)
C6 .0225(12) .0244(11) .0285(11) -.0038(9) -.0018(9) .0028(9)
N7 .0224(10) .0273(10) .0247(10) -.0026(8) -.0004(7) .0046(8)
C8 .0224(12) .0379(14) .0324(12) -.0065(10) -.0020(9) .0111(10)
C9 .0311(14) .0274(12) .0346(12) .0006(10) .0038(10) .0058(10)
C10 .0352(14) .0231(11) .0248(11) .0052(10) .0014(9) .0030(9)
S11 .0258(3) .0331(3) .0304(3) .0063(2) .0020(2) -.0058(2)
C12 .0281(12) .0245(12) .0261(11) .0020(9) .0043(9) -.0007(9)
C13 .0318(13) .0205(11) .0242(11) .0019(9) .0020(9) -.0023(9)
N14 .0221(10) .0223(9) .0271(9) -.0001(8) .0023(7) -.0014(7)
C15 .0257(12) .0224(11) .0177(10) .0002(9) .0046(8) .0043(8)
N16 .0247(10) .0208(9) .0279(9) .0051(8) .0010(8) -.0020(7)
C17 .0209(12) .0263(12) .0315(12) .0032(9) -.0027(9) -.0040(9)
C18 .0230(12) .0227(11) .0201(10) .0012(9) .0017(8) .0017(8)
N19 .0236(10) .0256(10) .0246(9) .0027(8) .0032(7) -.0005(8)
O20 .0250(9) .0331(9) .0326(9) -.0011(7) -.0009(7) -.0056(7)
O21 .0284(9) .0310(9) .0437(10) .0111(8) .0007(7) -.0067(8)

loop_
_geom_angle_atom_site_label_1
_geom_angle_atom_site_label_2
_geom_angle_atom_site_label_3
_geom_angle
C2 O1 C5 106.88(16)
C3 C2 O1 110.16(19)
C3 C2 C10 133.6(2)
O1 C2 C10 116.16(19)
C2 C3 C4 106.6(2)
C2 C3 H3 126.7
C4 C3 H3 126.7
C5 C4 C3 106.7(2)
C5 C4 H4 126.6
C3 C4 H4 126.6
C4 C5 O1 109.57(19)
C4 C5 C6 134.2(2)
O1 C5 C6 116.26(19)
C5 C6 N7 113.09(18)
C5 C6 H6A 109.0
N7 C6 H6A 109.0
C5 C6 H6B 109.0
N7 C6 H6B 109.0
H6A C6 H6B 107.8
C9 N7 C8 111.42(19)
C9 N7 C6 112.65(17)
C8 N7 C6 112.52(18)
C9 N7 H7 110(2)
C8 N7 H7 108(2)
C6 N7 H7 101.5(19)
N7 C8 H8A 109.5
N7 C8 H8B 109.5
H8A C8 H8B 109.5
N7 C8 H8C 109.5
H8A C8 H8C 109.5
H8B C8 H8C 109.5
N7 C9 H9A 109.5
N7 C9 H9B 109.5
H9A C9 H9B 109.5
N7 C9 H9C 109.5
H9A C9 H9C 109.5
H9B C9 H9C 109.5
C2 C10 S11 114.36(16)
C2 C10 H10A 108.7
S11 C10 H10A 108.7
C2 C10 H10B 108.7
S11 C10 H10B 108.7
H10A C10 H10B 107.6
C12 S11 C10 102.03(11)
C13 C12 S11 113.89(15)
C13 C12 H12A 108.8
S11 C12 H12A 108.8
C13 C12 H12B 108.8
S11 C12 H12B 108.8
H12A C12 H12B 107.7
N14 C13 C12 110.92(17)
N14 C13 H13A 109.5
C12 C13 H13A 109.5
N14 C13 H13B 109.5
C12 C13 H13B 109.5
H13A C13 H13B 108.0
C15 N14 C13 127.48(19)
C15 N14 H14 116.3
C13 N14 H14 116.3
N16 C15 N14 121.0(2)
N16 C15 C18 118.4(2)
N14 C15 C18 120.6(2)
C15 N16 C17 123.76(19)
C15 N16 H16 118.1
C17 N16 H16 118.1
N16 C17 H17A 109.5
N16 C17 H17B 109.5
H17A C17 H17B 109.5
N16 C17 H17C 109.5
H17A C17 H17C 109.5
H17B C17 H17C 109.5
N19 C18 C15 124.0(2)
N19 C18 H18 118.0
C15 C18 H18 118.0
O21 N19 O20 118.51(18)
O21 N19 C18 119.08(19)
O20 N19 C18 122.38(18)

loop_
_geom_bond_atom_site_label_1
_geom_bond_atom_site_label_2
_geom_bond_site_symmetry_2
_geom_bond_distance
_geom_bond_publ_flag
O1 C2 . 1.375(2) ?
O1 C5 . 1.379(3) ?
C2 C3 . 1.344(3) ?
C2 C10 . 1.477(3) ?
C3 C4 . 1.438(3) ?
C3 H3 . .9300 ?
C4 C5 . 1.352(3) ?
C4 H4 . .9300 ?
C5 C6 . 1.475(3) ?
C6 N7 . 1.511(3) ?
C6 H6A . .9700 ?
C6 H6B . .9700 ?
N7 C9 . 1.485(3) ?
N7 C8 . 1.485(3) ?
N7 H7 . .95(3) ?
C8 H8A . .9797 ?
C8 H8B . .9797 ?
C8 H8C . .9797 ?
C9 H9A . .9614 ?
C9 H9B . .9614 ?
C9 H9C . .9614 ?
C10 S11 . 1.833(2) ?
C10 H10A . .9700 ?
C10 H10B . .9700 ?
S11 C12 . 1.807(2) ?
C12 C13 . 1.528(3) ?
C12 H12A . .9700 ?
C12 H12B . .9700 ?
C13 N14 . 1.451(3) ?
C13 H13A . .9700 ?
C13 H13B . .9700 ?
N14 C15 . 1.335(3) ?
N14 H14 . .8600 ?
C15 N16 . 1.332(3) ?
C15 C18 . 1.425(3) ?
N16 C17 . 1.456(3) ?
N16 H16 . .8600 ?
C17 H17A . .9574 ?
C17 H17B . .9574 ?
C17 H17C . .9574 ?
C18 N19 . 1.349(3) ?
C18 H18 . .9300 ?
N19 O21 . 1.270(2) ?
N19 O20 . 1.284(2) ?

loop_
_geom_hbond_atom_site_label_D
_geom_hbond_atom_site_label_H
_geom_hbond_atom_site_label_A
_geom_hbond_site_symmetry_A
_geom_hbond_distance_DH
_geom_hbond_distance_HA
_geom_hbond_distance_DA
_geom_hbond_angle_DHA
_geom_hbond_publ_flag
N7 H7 Cl1 1_555 .94(3) 2.13(3) 3.070(2) 172(3) yes
N14 H14 O20 1_555 .86 1.93 2.612(3) 135 yes
N16 H16 Cl1 4_555 .86 2.37 3.166(2) 155 yes
C6 H6A O20 2_545 .97 2.33 3.263(3) 160 yes
C6 H6B Cl1 3_655 .97 2.80 3.712(2) 158 yes
C8 H8A Cl1 3_665 .98 2.66 3.568(3) 153 yes
C9 H9B O21 2_545 .96 2.47 3.424(3) 171 yes
C18 H18 O21 3_676 .93 2.47 3.399(3) 173 yes

loop_
_geom_torsion_atom_site_label_1
_geom_torsion_atom_site_label_2
_geom_torsion_atom_site_label_3
_geom_torsion_atom_site_label_4
_geom_torsion
C5 O1 C2 C3 .3(2)
C5 O1 C2 C10 -177.59(18)
O1 C2 C3 C4 .2(3)
C10 C2 C3 C4 177.6(2)
C2 C3 C4 C5 -.6(3)
C3 C4 C5 O1 .8(3)
C3 C4 C5 C6 -179.0(2)
C2 O1 C5 C4 -.7(2)
C2 O1 C5 C6 179.14(18)
C4 C5 C6 N7 98.0(3)
O1 C5 C6 N7 -81.8(2)
C5 C6 N7 C9 -69.5(2)
C5 C6 N7 C8 57.4(3)
C3 C2 C10 S11 -111.2(3)
O1 C2 C10 S11 66.0(2)
C2 C10 S11 C12 51.41(18)
C10 S11 C12 C13 67.15(18)
S11 C12 C13 N14 -173.02(15)
C12 C13 N14 C15 -98.5(2)
C13 N14 C15 N16 .4(3)
C13 N14 C15 C18 179.86(19)
N14 C15 N16 C17 -179.44(19)
C18 C15 N16 C17 1.1(3)
N16 C15 C18 N19 175.1(2)
N14 C15 C18 N19 -4.4(3)
C15 C18 N19 O21 -178.11(18)
C15 C18 N19 O20 -.1(3)

loop_
_cod_related_entry_id
_cod_related_entry_database
_cod_related_entry_code
1 ChemSpider 571453
